data_7710549
loop_
_publ_author_name
'Parsutkar, Mahesh M.'
'Moore, Curtis E.'
'RajanBabu, T. V.'

_publ_section_title
;
 Activator-free single-component Co(i)-catalysts for regio- and
 enantioselective heterodimerization and hydroacylation reactions of
 1,3-dienes. New reduction procedures for synthesis of [L]Co(i)-complexes
 and comparison to in situ generated catalysts
;
_journal_name_full 'Dalton Transactions'
_journal_paper_doi 10.1039/D2DT01484J
_journal_year 2022
_chemical_formula_moiety 'C33 H43 Cl Co N3'
_chemical_formula_sum 'C33 H43 Cl Co N3'
_chemical_formula_weight 576.08
_space_group_crystal_system monoclinic
_space_group_IT_number 14
_space_group_name_Hall '-P 2yn'
_space_group_name_H-M_alt 'P 1 21/n 1'
_atom_sites_solution_hydrogens geom
_atom_sites_solution_primary dual
_atom_sites_solution_secondary difmap
_audit_creation_date 2019-08-16
_audit_creation_method
;
Olex2 1.2
(compiled 2018.05.29 svn.r3508 for OlexSys, GUI svn.r5506)
;
_audit_update_record
;
2019-11-18 deposited with the CCDC.	2022-06-13 downloaded from the CCDC.
;
_cell_angle_alpha 90
_cell_angle_beta 101.295(2)
_cell_angle_gamma 90
_cell_formula_units_Z 4
_cell_length_a 8.7386(6)
_cell_length_b 22.8891(16)
_cell_length_c 15.5231(11)
_cell_measurement_reflns_used 4080
_cell_measurement_temperature 100
_cell_measurement_theta_max 23.784
_cell_measurement_theta_min 2.227
_cell_volume 3044.8(4)
_computing_cell_refinement 'SAINT v8.38A (Bruker, 2017)'
_computing_data_collection 'APEX3 v2017.3-0 (Bruker, 2017)'
_computing_data_reduction 'SAINT v8.38A (Bruker, 2017)'
_computing_molecular_graphics 'Olex2 (Dolomanov et al., 2009)'
_computing_publication_material 'Olex2 (Dolomanov et al., 2009)'
_computing_structure_refinement 'ShelXL (Sheldrick, 2015)'
_computing_structure_solution 'ShelXT (Sheldrick, 2015)'
_diffrn_ambient_temperature 100
_diffrn_detector 'Bruker APEX-II CCD'
_diffrn_detector_area_resol_mean 7.9
_diffrn_detector_type 'CCD Area Detector'
_diffrn_measured_fraction_theta_full 1.000
_diffrn_measured_fraction_theta_max 0.997
_diffrn_measurement_device 'Kappa Four-Circle Diffractometer'
_diffrn_measurement_device_type 'Nonius Kappa APEX II'
_diffrn_measurement_method '\w and \f scans'
_diffrn_radiation_monochromator graphite
_diffrn_radiation_probe x-ray
_diffrn_radiation_type MoK\a
_diffrn_radiation_wavelength 0.71073
_diffrn_reflns_av_R_equivalents 0.0475
_diffrn_reflns_av_unetI/netI 0.0655
_diffrn_reflns_Laue_measured_fraction_full 1.000
_diffrn_reflns_Laue_measured_fraction_max 0.997
_diffrn_reflns_limit_h_max 10
_diffrn_reflns_limit_h_min -10
_diffrn_reflns_limit_k_max 28
_diffrn_reflns_limit_k_min -28
_diffrn_reflns_limit_l_max 19
_diffrn_reflns_limit_l_min -11
_diffrn_reflns_number 21780
_diffrn_reflns_point_group_measured_fraction_full 1.000
_diffrn_reflns_point_group_measured_fraction_max 0.997
_diffrn_reflns_theta_full 25.242
_diffrn_reflns_theta_max 26.396
_diffrn_reflns_theta_min 1.607
_diffrn_source 'sealed tube'
_diffrn_source_type fine-focus
_diffrn_standards_number 0
_exptl_absorpt_coefficient_mu 0.677
_exptl_absorpt_correction_T_max 0.2602
_exptl_absorpt_correction_T_min 0.2116
_exptl_absorpt_correction_type multi-scan
_exptl_absorpt_process_details
'SADABS-2016/2 (Bruker,2016/2) was used for absorption correction. wR2(int) was 0.0566 before and 0.0490 after correction. The Ratio of minimum to maximum transmission is 0.8132. The \l/2 correction factor is Not present.'
_exptl_crystal_colour Purple
_exptl_crystal_colour_primary Purple
_exptl_crystal_density_diffrn 1.257
_exptl_crystal_description Block
_exptl_crystal_F_000 1224
_exptl_crystal_size_max 0.286
_exptl_crystal_size_mid 0.274
_exptl_crystal_size_min 0.209
_refine_diff_density_max 0.938
_refine_diff_density_min -0.298
_refine_diff_density_rms 0.072
_refine_ls_extinction_method none
_refine_ls_goodness_of_fit_ref 1.028
_refine_ls_hydrogen_treatment constr
_refine_ls_matrix_type full
_refine_ls_number_parameters 353
_refine_ls_number_reflns 6221
_refine_ls_number_restraints 0
_refine_ls_restrained_S_all 1.028
_refine_ls_R_factor_all 0.0683
_refine_ls_R_factor_gt 0.0432
_refine_ls_shift/su_max 0.001
_refine_ls_shift/su_mean 0.000
_refine_ls_structure_factor_coef Fsqd
_refine_ls_weighting_details 'w=1/[\s^2^(Fo^2^)+(0.0523P)^2^] where P=(Fo^2^+2Fc^2^)/3'
_refine_ls_weighting_scheme calc
_refine_ls_wR_factor_gt 0.1027
_refine_ls_wR_factor_ref 0.1108
_reflns_Friedel_coverage 0.000
_reflns_number_gt 4219
_reflns_number_total 6221
_reflns_threshold_expression 'I > 2\s(I)'
_cod_data_source_file d2dt01484j2.cif
_cod_data_source_block RBabu_MP-05-075
_cod_depositor_comments
;
The following automatic conversions were performed:

data item '_diffrn_radiation_probe' value 'X-ray' was changed to
'x-ray' in accordance with the
/home/data/users/saulius/crontab/automatic-downloads/rss-feeds/RSC/lib/dictionaries/cif_core.dic
dictionary named 'cif_core.dic' version 2.4.2 last updated on
2011-04-26.

Automatic conversion script
Id: cif_fix_values 7556 2019-12-06 15:28:31Z antanas 
;
_cod_database_code 7710549
_shelx_shelxl_version_number 2018/3
_shelx_space_group_comment
;
The symmetry employed for this shelxl refinement is uniquely defined
by the following loop, which should always be used as a source of
symmetry information in preference to the above space-group names.
They are only intended as comments.
;
_shelx_estimated_absorpt_t_max 0.871
_shelx_estimated_absorpt_t_min 0.830
_olex2_refinement_description
;
1. Fixed Uiso
 At 1.2 times of:
  All C(H) groups
 At 1.5 times of:
  All C(H,H,H) groups
2.a Ternary CH refined with riding coordinates:
 C16(H16), C19(H19), C28(H28), C31(H31)
2.b Aromatic/amide H refined with riding coordinates:
 C3(H3), C4(H4), C5(H5), C12(H12), C13(H13), C14(H14), C24(H24), C25(H25),
 C26(H26)
2.c Idealised Me refined as rotating group:
 C8(H8A,H8B,H8C), C9(H9A,H9B,H9C), C17(H17A,H17B,H17C), C18(H18A,H18B,H18C),
 C20(H20A,H20B,H20C), C21(H21A,H21B,H21C), C29(H29A,H29B,H29C), C30(H30A,H30B,
 H30C), C32(H32A,H32B,H32C), C33(H33A,H33B,H33C)
;
_olex2_submission_special_instructions 'No special instructions were received'

loop_
_space_group_symop_operation_xyz
'x, y, z'
'-x+1/2, y+1/2, -z+1/2'
'-x, -y, -z'
'x-1/2, -y-1/2, z-1/2'

loop_
_atom_site_label
_atom_site_type_symbol
_atom_site_fract_x
_atom_site_fract_y
_atom_site_fract_z
_atom_site_U_iso_or_equiv
_atom_site_adp_type
_atom_site_occupancy
_atom_site_site_symmetry_order
_atom_site_calc_flag
_atom_site_refinement_flags_posn
_atom_site_refinement_flags_adp
_atom_site_refinement_flags_occupancy
_atom_site_disorder_assembly
_atom_site_disorder_group
Co1 Co 0.63653(3) 0.29274(2) 0.70250(2) 0.01739(11) Uani 1 1 d . . . . .
Cl1 Cl 0.52779(7) 0.29269(3) 0.81755(4) 0.02349(15) Uani 1 1 d . . . . .
N1 N 0.6690(2) 0.37490(8) 0.69596(11) 0.0170(4) Uani 1 1 d . . . . .
N2 N 0.7271(2) 0.29342(8) 0.60729(12) 0.0143(4) Uani 1 1 d . . . . .
N3 N 0.6343(2) 0.21112(8) 0.68031(12) 0.0182(4) Uani 1 1 d . . . . .
C1 C 0.7331(2) 0.39292(10) 0.63023(14) 0.0176(5) Uani 1 1 d . . . . .
C2 C 0.7692(2) 0.34572(10) 0.57645(15) 0.0182(5) Uani 1 1 d . . . . .
C3 C 0.8384(3) 0.34729(10) 0.50323(15) 0.0208(5) Uani 1 1 d . . . . .
H3 H 0.868334 0.383555 0.481767 0.025 Uiso 1 1 calc R . . . .
C4 C 0.8638(3) 0.29512(10) 0.46132(16) 0.0231(6) Uani 1 1 d . . . . .
H4 H 0.909654 0.295683 0.410650 0.028 Uiso 1 1 calc R . . . .
C5 C 0.8213(3) 0.24236(10) 0.49456(15) 0.0213(5) Uani 1 1 d . . . . .
H5 H 0.839504 0.206680 0.466946 0.026 Uiso 1 1 calc R . . . .
C6 C 0.7525(2) 0.24171(10) 0.56792(14) 0.0177(5) Uani 1 1 d . . . . .
C7 C 0.6982(3) 0.19386(10) 0.61409(15) 0.0190(5) Uani 1 1 d . . . . .
C8 C 0.7675(3) 0.45504(10) 0.61133(15) 0.0244(6) Uani 1 1 d . . . . .
H8A H 0.725723 0.480818 0.651547 0.037 Uiso 1 1 calc GR . . . .
H8B H 0.718740 0.464529 0.550594 0.037 Uiso 1 1 calc GR . . . .
H8C H 0.880665 0.460525 0.619468 0.037 Uiso 1 1 calc GR . . . .
C9 C 0.7167(3) 0.13127(10) 0.58940(16) 0.0249(6) Uani 1 1 d . . . . .
H9A H 0.797539 0.112737 0.633631 0.037 Uiso 1 1 calc GR . . . .
H9B H 0.747104 0.129528 0.531944 0.037 Uiso 1 1 calc GR . . . .
H9C H 0.617541 0.110642 0.586486 0.037 Uiso 1 1 calc GR . . . .
C10 C 0.6281(3) 0.41705(10) 0.75695(14) 0.0175(5) Uani 1 1 d . . . . .
C11 C 0.7437(3) 0.43736(10) 0.82651(15) 0.0200(5) Uani 1 1 d . . . . .
C12 C 0.6974(3) 0.47558(10) 0.88568(15) 0.0231(6) Uani 1 1 d . . . . .
H12 H 0.772922 0.489905 0.933505 0.028 Uiso 1 1 calc R . . . .
C13 C 0.5438(3) 0.49342(11) 0.87687(16) 0.0258(6) Uani 1 1 d . . . . .
H13 H 0.514942 0.519606 0.918419 0.031 Uiso 1 1 calc R . . . .
C14 C 0.4322(3) 0.47307(10) 0.80744(16) 0.0245(6) Uani 1 1 d . . . . .
H14 H 0.327287 0.486044 0.801127 0.029 Uiso 1 1 calc R . . . .
C15 C 0.4717(3) 0.43381(10) 0.74668(15) 0.0212(5) Uani 1 1 d . . . . .
C16 C 0.9115(3) 0.41698(11) 0.83617(16) 0.0238(6) Uani 1 1 d . . . . .
H16 H 0.933594 0.413585 0.775548 0.029 Uiso 1 1 calc R . . . .
C17 C 0.9353(3) 0.35624(11) 0.87781(17) 0.0319(6) Uani 1 1 d . . . . .
H17A H 0.915434 0.357804 0.937751 0.048 Uiso 1 1 calc GR . . . .
H17B H 1.042828 0.343422 0.879459 0.048 Uiso 1 1 calc GR . . . .
H17C H 0.862851 0.328603 0.842893 0.048 Uiso 1 1 calc GR . . . .
C18 C 1.0300(3) 0.45998(11) 0.88612(17) 0.0313(6) Uani 1 1 d . . . . .
H18A H 1.014827 0.498418 0.857921 0.047 Uiso 1 1 calc GR . . . .
H18B H 1.135818 0.446053 0.885586 0.047 Uiso 1 1 calc GR . . . .
H18C H 1.015350 0.463107 0.946957 0.047 Uiso 1 1 calc GR . . . .
C19 C 0.3506(3) 0.41087(11) 0.67050(16) 0.0252(6) Uani 1 1 d . . . . .
H19 H 0.391975 0.373901 0.649412 0.030 Uiso 1 1 calc R . . . .
C20 C 0.1954(3) 0.39673(12) 0.69739(18) 0.0351(7) Uani 1 1 d . . . . .
H20A H 0.126194 0.377065 0.648712 0.053 Uiso 1 1 calc GR . . . .
H20B H 0.146409 0.433004 0.711772 0.053 Uiso 1 1 calc GR . . . .
H20C H 0.214265 0.371046 0.748897 0.053 Uiso 1 1 calc GR . . . .
C21 C 0.3259(3) 0.45461(12) 0.59450(16) 0.0361(7) Uani 1 1 d . . . . .
H21A H 0.298293 0.492807 0.615551 0.054 Uiso 1 1 calc GR . . . .
H21B H 0.241421 0.440901 0.547760 0.054 Uiso 1 1 calc GR . . . .
H21C H 0.422273 0.458144 0.571500 0.054 Uiso 1 1 calc GR . . . .
C22 C 0.5735(3) 0.16683(10) 0.73043(15) 0.0193(5) Uani 1 1 d . . . . .
C23 C 0.4166(3) 0.14959(11) 0.70436(16) 0.0239(6) Uani 1 1 d . . . . .
C24 C 0.3621(3) 0.10614(11) 0.75342(17) 0.0276(6) Uani 1 1 d . . . . .
H24 H 0.256863 0.093455 0.737094 0.033 Uiso 1 1 calc R . . . .
C25 C 0.4575(3) 0.08115(11) 0.82514(17) 0.0285(6) Uani 1 1 d . . . . .
H25 H 0.418567 0.050918 0.856868 0.034 Uiso 1 1 calc R . . . .
C26 C 0.6103(3) 0.10010(11) 0.85105(16) 0.0269(6) Uani 1 1 d . . . . .
H26 H 0.674576 0.083215 0.901344 0.032 Uiso 1 1 calc R . . . .
C27 C 0.6710(3) 0.14329(10) 0.80478(16) 0.0223(5) Uani 1 1 d . . . . .
C28 C 0.3083(3) 0.17771(12) 0.62728(18) 0.0337(7) Uani 1 1 d . . . . .
H28 H 0.374064 0.198898 0.591430 0.040 Uiso 1 1 calc R . . . .
C29 C 0.2021(4) 0.22235(15) 0.6590(2) 0.0645(11) Uani 1 1 d . . . . .
H29A H 0.136958 0.202674 0.694855 0.097 Uiso 1 1 calc GR . . . .
H29B H 0.135209 0.240784 0.608235 0.097 Uiso 1 1 calc GR . . . .
H29C H 0.265857 0.252269 0.694332 0.097 Uiso 1 1 calc GR . . . .
C30 C 0.2093(3) 0.13305(13) 0.56777(18) 0.0424(8) Uani 1 1 d . . . . .
H30A H 0.276324 0.101462 0.554035 0.064 Uiso 1 1 calc GR . . . .
H30B H 0.157906 0.152146 0.513238 0.064 Uiso 1 1 calc GR . . . .
H30C H 0.130118 0.116901 0.597879 0.064 Uiso 1 1 calc GR . . . .
C31 C 0.8389(3) 0.16345(12) 0.83617(17) 0.0306(6) Uani 1 1 d . . . . .
H31 H 0.862222 0.193455 0.793738 0.037 Uiso 1 1 calc R . . . .
C32 C 0.8598(3) 0.19223(12) 0.92651(18) 0.0386(7) Uani 1 1 d . . . . .
H32A H 0.782450 0.223400 0.924967 0.058 Uiso 1 1 calc GR . . . .
H32B H 0.965016 0.208811 0.942216 0.058 Uiso 1 1 calc GR . . . .
H32C H 0.845494 0.162959 0.970315 0.058 Uiso 1 1 calc GR . . . .
C33 C 0.9550(3) 0.11320(12) 0.83762(19) 0.0413(7) Uani 1 1 d . . . . .
H33A H 0.941792 0.085016 0.883107 0.062 Uiso 1 1 calc GR . . . .
H33B H 1.061689 0.128653 0.850420 0.062 Uiso 1 1 calc GR . . . .
H33C H 0.936022 0.093784 0.780241 0.062 Uiso 1 1 calc GR . . . .

loop_
_atom_site_aniso_label
_atom_site_aniso_U_11
_atom_site_aniso_U_22
_atom_site_aniso_U_33
_atom_site_aniso_U_23
_atom_site_aniso_U_13
_atom_site_aniso_U_12
Co1 0.01866(18) 0.01704(19) 0.01715(17) -0.00003(14) 0.00516(13) -0.00058(14)
Cl1 0.0299(3) 0.0214(3) 0.0221(3) 0.0000(3) 0.0125(3) -0.0023(3)
N1 0.0152(9) 0.0181(11) 0.0177(10) 0.0007(8) 0.0030(8) 0.0005(8)
N2 0.0118(9) 0.0110(10) 0.0187(10) 0.0006(8) -0.0002(8) 0.0000(8)
N3 0.0166(10) 0.0189(11) 0.0183(10) 0.0000(8) 0.0017(8) -0.0004(8)
C1 0.0154(11) 0.0204(13) 0.0166(11) 0.0010(10) 0.0022(10) -0.0008(10)
C2 0.0156(11) 0.0203(14) 0.0186(12) 0.0012(10) 0.0028(10) 0.0020(10)
C3 0.0220(12) 0.0191(14) 0.0212(12) 0.0038(11) 0.0046(10) -0.0014(11)
C4 0.0245(13) 0.0271(15) 0.0200(12) 0.0012(11) 0.0098(11) 0.0020(11)
C5 0.0194(12) 0.0211(14) 0.0230(13) -0.0041(11) 0.0037(10) 0.0008(11)
C6 0.0143(11) 0.0214(14) 0.0163(12) -0.0007(10) -0.0001(10) 0.0031(10)
C7 0.0145(11) 0.0237(14) 0.0176(12) -0.0030(10) 0.0003(10) -0.0004(10)
C8 0.0305(14) 0.0206(14) 0.0238(13) 0.0028(11) 0.0099(11) 0.0034(11)
C9 0.0256(13) 0.0205(14) 0.0286(14) -0.0038(11) 0.0052(11) 0.0006(11)
C10 0.0216(12) 0.0149(12) 0.0170(12) 0.0006(10) 0.0065(10) 0.0004(10)
C11 0.0238(12) 0.0171(13) 0.0203(12) 0.0010(10) 0.0071(10) -0.0015(11)
C12 0.0292(14) 0.0203(14) 0.0206(13) -0.0047(11) 0.0064(11) -0.0057(11)
C13 0.0358(15) 0.0200(14) 0.0244(13) -0.0032(11) 0.0125(12) 0.0006(12)
C14 0.0238(13) 0.0198(14) 0.0316(14) 0.0042(11) 0.0094(11) 0.0059(11)
C15 0.0233(12) 0.0188(14) 0.0222(13) 0.0032(10) 0.0063(11) 0.0005(11)
C16 0.0227(13) 0.0283(15) 0.0196(12) -0.0042(11) 0.0023(10) -0.0010(11)
C17 0.0229(13) 0.0300(16) 0.0390(16) -0.0013(13) -0.0035(12) -0.0006(12)
C18 0.0265(14) 0.0340(16) 0.0324(15) -0.0018(13) 0.0036(12) -0.0039(12)
C19 0.0176(12) 0.0308(15) 0.0268(14) -0.0016(12) 0.0033(11) 0.0052(11)
C20 0.0218(13) 0.0464(19) 0.0354(16) -0.0004(14) 0.0015(12) -0.0022(12)
C21 0.0353(15) 0.0460(19) 0.0262(14) 0.0039(14) 0.0041(12) 0.0081(14)
C22 0.0237(13) 0.0142(13) 0.0219(12) 0.0000(10) 0.0089(10) -0.0005(10)
C23 0.0223(13) 0.0235(14) 0.0266(13) -0.0037(11) 0.0066(11) -0.0025(11)
C24 0.0246(13) 0.0225(14) 0.0379(15) -0.0045(12) 0.0115(12) -0.0053(11)
C25 0.0401(15) 0.0180(14) 0.0325(15) -0.0014(12) 0.0197(13) -0.0038(12)
C26 0.0342(15) 0.0223(14) 0.0246(13) 0.0021(11) 0.0071(12) 0.0011(12)
C27 0.0259(13) 0.0179(13) 0.0236(13) 0.0001(11) 0.0063(11) -0.0001(11)
C28 0.0217(13) 0.0323(17) 0.0441(17) 0.0061(14) -0.0013(13) -0.0063(12)
C29 0.051(2) 0.050(2) 0.076(3) -0.0236(19) -0.0304(19) 0.0192(17)
C30 0.0415(16) 0.048(2) 0.0339(16) -0.0044(14) -0.0007(14) -0.0052(15)
C31 0.0302(14) 0.0301(16) 0.0285(14) 0.0081(12) -0.0016(12) -0.0018(12)
C32 0.0378(16) 0.0313(17) 0.0407(17) -0.0037(13) -0.0072(14) 0.0005(13)
C33 0.0289(15) 0.052(2) 0.0410(17) -0.0048(15) 0.0012(13) 0.0049(14)

loop_
_atom_type_symbol
_atom_type_description
_atom_type_scat_dispersion_real
_atom_type_scat_dispersion_imag
_atom_type_scat_source
C C 0.0033 0.0016 'International Tables Vol C Tables 4.2.6.8 and 6.1.1.4'
H H 0.0000 0.0000 'International Tables Vol C Tables 4.2.6.8 and 6.1.1.4'
Cl Cl 0.1484 0.1585 'International Tables Vol C Tables 4.2.6.8 and 6.1.1.4'
Co Co 0.3494 0.9721 'International Tables Vol C Tables 4.2.6.8 and 6.1.1.4'
N N 0.0061 0.0033 'International Tables Vol C Tables 4.2.6.8 and 6.1.1.4'

loop_
_geom_angle_atom_site_label_1
_geom_angle_atom_site_label_2
_geom_angle_atom_site_label_3
_geom_angle
_geom_angle_site_symmetry_1
_geom_angle_site_symmetry_3
_geom_angle_publ_flag
N1 Co1 Cl1 97.89(6) . . ?
N2 Co1 Cl1 179.51(6) . . ?
N2 Co1 N1 81.63(8) . . ?
N2 Co1 N3 81.42(8) . . ?
N3 Co1 Cl1 99.06(6) . . ?
N3 Co1 N1 163.04(8) . . ?
C1 N1 Co1 116.00(15) . . ?
C1 N1 C10 119.60(19) . . ?
C10 N1 Co1 124.40(15) . . ?
C2 N2 Co1 119.00(15) . . ?
C2 N2 C6 121.51(19) . . ?
C6 N2 Co1 119.48(15) . . ?
C7 N3 Co1 116.35(16) . . ?
C7 N3 C22 117.8(2) . . ?
C22 N3 Co1 125.85(15) . . ?
N1 C1 C2 112.8(2) . . ?
N1 C1 C8 125.5(2) . . ?
C2 C1 C8 121.7(2) . . ?
N2 C2 C1 110.5(2) . . ?
N2 C2 C3 120.0(2) . . ?
C3 C2 C1 129.5(2) . . ?
C2 C3 C4 119.5(2) . . ?
C5 C4 C3 119.4(2) . . ?
C6 C5 C4 120.2(2) . . ?
N2 C6 C5 119.4(2) . . ?
N2 C6 C7 109.7(2) . . ?
C5 C6 C7 130.9(2) . . ?
N3 C7 C6 113.0(2) . . ?
N3 C7 C9 124.5(2) . . ?
C6 C7 C9 122.5(2) . . ?
C11 C10 N1 119.46(19) . . ?
C15 C10 N1 118.03(19) . . ?
C15 C10 C11 122.4(2) . . ?
C10 C11 C16 120.6(2) . . ?
C12 C11 C10 117.3(2) . . ?
C12 C11 C16 122.1(2) . . ?
C13 C12 C11 121.6(2) . . ?
C12 C13 C14 120.0(2) . . ?
C13 C14 C15 120.9(2) . . ?
C10 C15 C19 120.7(2) . . ?
C14 C15 C10 117.7(2) . . ?
C14 C15 C19 121.5(2) . . ?
C11 C16 C17 111.7(2) . . ?
C11 C16 C18 113.5(2) . . ?
C18 C16 C17 110.4(2) . . ?
C15 C19 C20 112.4(2) . . ?
C15 C19 C21 110.2(2) . . ?
C20 C19 C21 110.5(2) . . ?
C23 C22 N3 118.9(2) . . ?
C27 C22 N3 119.1(2) . . ?
C27 C22 C23 122.0(2) . . ?
C22 C23 C28 122.0(2) . . ?
C24 C23 C22 117.5(2) . . ?
C24 C23 C28 120.5(2) . . ?
C25 C24 C23 121.4(2) . . ?
C24 C25 C26 120.0(2) . . ?
C27 C26 C25 121.1(2) . . ?
C22 C27 C31 122.6(2) . . ?
C26 C27 C22 117.9(2) . . ?
C26 C27 C31 119.5(2) . . ?
C23 C28 C29 110.8(2) . . ?
C23 C28 C30 112.7(2) . . ?
C29 C28 C30 109.6(2) . . ?
C27 C31 C32 111.0(2) . . ?
C27 C31 C33 111.8(2) . . ?
C32 C31 C33 110.5(2) . . ?

loop_
_geom_bond_atom_site_label_1
_geom_bond_atom_site_label_2
_geom_bond_distance
_geom_bond_site_symmetry_2
_geom_bond_publ_flag
Co1 Cl1 2.1811(7) . ?
Co1 N1 1.9077(19) . ?
Co1 N2 1.8083(19) . ?
Co1 N3 1.8991(18) . ?
N1 C1 1.322(3) . ?
N1 C10 1.445(3) . ?
N2 C2 1.366(3) . ?
N2 C6 1.370(3) . ?
N3 C7 1.323(3) . ?
N3 C22 1.441(3) . ?
C1 C2 1.438(3) . ?
C1 C8 1.494(3) . ?
C2 C3 1.389(3) . ?
C3 C4 1.398(3) . ?
C4 C5 1.392(3) . ?
C5 C6 1.388(3) . ?
C6 C7 1.439(3) . ?
C7 C9 1.500(3) . ?
C10 C11 1.405(3) . ?
C10 C15 1.399(3) . ?
C11 C12 1.385(3) . ?
C11 C16 1.518(3) . ?
C12 C13 1.384(3) . ?
C13 C14 1.385(3) . ?
C14 C15 1.394(3) . ?
C15 C19 1.517(3) . ?
C16 C17 1.530(3) . ?
C16 C18 1.526(3) . ?
C19 C20 1.530(3) . ?
C19 C21 1.530(3) . ?
C22 C23 1.407(3) . ?
C22 C27 1.401(3) . ?
C23 C24 1.392(3) . ?
C23 C28 1.516(3) . ?
C24 C25 1.378(4) . ?
C25 C26 1.387(3) . ?
C26 C27 1.387(3) . ?
C27 C31 1.524(3) . ?
C28 C29 1.526(4) . ?
C28 C30 1.528(4) . ?
C31 C32 1.528(4) . ?
C31 C33 1.531(3) . ?
